data_7220284
loop_
_publ_author_name
'Moorthy, Jarugu Narasimha'
'Natarajan, Palani'
'Krishna, Manchugondanahalli S.'
'Nagarajaiah, Honnappa'
'Venugopalan, Paloth'

_publ_section_title
;
 Isomorphous three-component crystals (pseudopolymorphs of binary
 cocrystals) based on lattice inclusion of guests with a
 sterically-rigidified tetraarylpyrene host
;
_journal_issue 28
_journal_name_full CrystEngComm
_journal_page_first 5307
_journal_paper_doi 10.1039/C5CE00243E
_journal_volume 17
_journal_year 2015
_chemical_formula_sum 'C44 H59 O2'
_chemical_formula_weight 619.91
_chemical_name_common tetraarylpyrene
_chemical_name_systematic
; 
 tetraarylpyrene 
;
_space_group_IT_number 13
_symmetry_cell_setting monoclinic
_symmetry_space_group_name_Hall '-P 2yac'
_symmetry_space_group_name_H-M 'P 1 2/n 1'
_atom_sites_solution_hydrogens geom
_atom_sites_solution_primary direct
_atom_sites_solution_secondary difmap
_audit_creation_method SHELXL-97
_audit_update_record
;
2015-04-14 deposited with the CCDC.
2015-05-05 downloaded from the CCDC.
;
_cell_angle_alpha 90.00
_cell_angle_beta 110.342(6)
_cell_angle_gamma 90.00
_cell_formula_units_Z 4
_cell_length_a 16.743(6)
_cell_length_b 11.222(4)
_cell_length_c 20.629(7)
_cell_measurement_temperature 100(2)
_cell_volume 3634(2)
_computing_cell_refinement 'Bruker SAINT'
_computing_data_collection 'Bruker APEX'
_computing_data_reduction 'Bruker SAINT'
_computing_molecular_graphics 'SHELXL 5.1, XP (Sheldrick, 1994)'
_computing_publication_material SHELXS-97
_computing_structure_refinement 'SHELXL-97 (Sheldrick, 2008)'
_computing_structure_solution 'SHELXS-97 (Sheldrick, 2008)'
_diffrn_ambient_temperature 100(2)
_diffrn_measured_fraction_theta_full 0.993
_diffrn_measured_fraction_theta_max 0.993
_diffrn_measurement_device_type 'Bruker SMART APEX'
_diffrn_measurement_method 'phi and omega scans'
_diffrn_radiation_monochromator graphite
_diffrn_radiation_source 'fine-focus sealed tube'
_diffrn_radiation_type MoK\a
_diffrn_radiation_wavelength 0.71073
_diffrn_reflns_av_R_equivalents 0.0672
_diffrn_reflns_av_sigmaI/netI 0.0806
_diffrn_reflns_limit_h_max 16
_diffrn_reflns_limit_h_min -19
_diffrn_reflns_limit_k_max 9
_diffrn_reflns_limit_k_min -13
_diffrn_reflns_limit_l_max 24
_diffrn_reflns_limit_l_min -22
_diffrn_reflns_number 18525
_diffrn_reflns_theta_full 25.00
_diffrn_reflns_theta_max 25.00
_diffrn_reflns_theta_min 1.81
_exptl_absorpt_coefficient_mu 0.067
_exptl_absorpt_correction_type none
_exptl_crystal_colour 'color less'
_exptl_crystal_density_diffrn 1.133
_exptl_crystal_density_method 'not measured'
_exptl_crystal_description 'small plates'
_exptl_crystal_F_000 1356
_exptl_crystal_size_max 0.2
_exptl_crystal_size_mid 0.1
_exptl_crystal_size_min 0.1
_refine_diff_density_max 0.403
_refine_diff_density_min -0.304
_refine_diff_density_rms 0.049
_refine_ls_extinction_method none
_refine_ls_goodness_of_fit_ref 1.067
_refine_ls_hydrogen_treatment constr
_refine_ls_matrix_type full
_refine_ls_number_parameters 535
_refine_ls_number_reflns 6346
_refine_ls_number_restraints 99
_refine_ls_restrained_S_all 1.093
_refine_ls_R_factor_all 0.1378
_refine_ls_R_factor_gt 0.0780
_refine_ls_shift/su_max 0.000
_refine_ls_shift/su_mean 0.000
_refine_ls_structure_factor_coef Fsqd
_refine_ls_weighting_details 'calc w=1/[\s^2^(Fo^2^)+(0.1017P)^2^+0.0000P] where P=(Fo^2^+2Fc^2^)/3'
_refine_ls_weighting_scheme calc
_refine_ls_wR_factor_gt 0.1881
_refine_ls_wR_factor_ref 0.2159
_reflns_number_gt 3513
_reflns_number_total 6346
_reflns_threshold_expression >2sigma(I)
_cod_data_source_file c5ce00243e1.cif
_cod_data_source_block TPMM_CD_OCT
_cod_depositor_comments
;
The following automatic conversions were performed:

'_symmetry_cell_setting' value 'Monoclinic' changed to 'monoclinic'
according to
/usr/data/users/saulius/crontab/automatic-downloads/rss-feeds/RSC/lib/dictionaries/cif_core.dic
dictionary named 'cif_core.dic' version 2.4.2 from 2011-04-26.

Automatic conversion script
Id: cif_fix_values 3271 2015-04-21 07:52:19Z andrius 

 Adding full bibliography for 7220283--7220287.cif.
;
_cod_original_sg_symbol_H-M 'P 2/n'
_cod_database_code 7220284

loop_
_symmetry_equiv_pos_as_xyz
'x, y, z'
'-x+1/2, y, -z+1/2'
'-x, -y, -z'
'x-1/2, -y, z-1/2'

loop_
_atom_site_label
_atom_site_type_symbol
_atom_site_fract_x
_atom_site_fract_y
_atom_site_fract_z
_atom_site_U_iso_or_equiv
_atom_site_adp_type
_atom_site_occupancy
_atom_site_symmetry_multiplicity
_atom_site_calc_flag
_atom_site_refinement_flags
_atom_site_disorder_assembly
_atom_site_disorder_group
O1 O 1.03309(19) -0.1997(3) 0.53539(17) 0.0840(10) Uani 1 1 d . . .
O2 O 0.5383(2) 0.5095(3) 0.83839(16) 0.0618(14) Uani 0.849(8) 1 d PD A 1
O2A O 0.5291(4) 0.4304(15) 0.8721(4) 0.058(7) Uani 0.151(8) 1 d PD A 2
C1 C 0.53822(17) 0.0141(2) 0.52759(13) 0.0320(7) Uani 1 1 d . . .
C2 C 0.61716(18) -0.0349(2) 0.52880(13) 0.0316(7) Uani 1 1 d . . .
C3 C 0.69225(18) -0.0066(2) 0.58408(13) 0.0326(7) Uani 1 1 d . . .
C4 C 0.68821(18) 0.0684(2) 0.63600(14) 0.0355(7) Uani 1 1 d . . .
H4A H 0.7394 0.0870 0.6729 0.043 Uiso 1 1 calc R . .
C5 C 0.61171(18) 0.1180(2) 0.63636(13) 0.0328(7) Uani 1 1 d . . .
C6 C 0.53639(18) 0.0914(2) 0.58184(14) 0.0322(7) Uani 1 1 d . . .
C7 C 0.61668(18) -0.1119(2) 0.47358(14) 0.0350(7) Uani 1 1 d . . .
H7A H 0.6688 -0.1455 0.4738 0.042 Uiso 1 1 calc R . .
C8 C 0.45535(19) 0.1381(3) 0.57848(14) 0.0353(7) Uani 1 1 d . . .
H8A H 0.4527 0.1892 0.6144 0.042 Uiso 1 1 calc R . .
C9 C 0.77534(18) -0.0570(3) 0.58588(13) 0.0330(7) Uani 1 1 d . . .
C10 C 0.82508(19) 0.0050(3) 0.55459(14) 0.0392(7) Uani 1 1 d . . .
C11 C 0.9030(2) -0.0419(3) 0.55816(15) 0.0431(8) Uani 1 1 d . . .
H11A H 0.9372 0.0006 0.5377 0.052 Uiso 1 1 calc R . .
C12 C 0.93227(19) -0.1496(3) 0.59089(15) 0.0433(8) Uani 1 1 d . . .
C13 C 0.8820(2) -0.2105(3) 0.62048(15) 0.0423(8) Uani 1 1 d . . .
H13A H 0.9014 -0.2847 0.6425 0.051 Uiso 1 1 calc R . .
C14 C 0.80404(19) -0.1667(3) 0.61904(14) 0.0378(7) Uani 1 1 d . . .
C15 C 0.7938(2) 0.1213(3) 0.51797(16) 0.0480(8) Uani 1 1 d . . .
H15A H 0.8368 0.1536 0.5004 0.072 Uiso 1 1 calc R . .
H15B H 0.7837 0.1781 0.5504 0.072 Uiso 1 1 calc R . .
H15C H 0.7406 0.1077 0.4793 0.072 Uiso 1 1 calc R . .
C16 C 0.7515(2) -0.2345(3) 0.65192(17) 0.0523(9) Uani 1 1 d . . .
H16A H 0.7847 -0.3014 0.6784 0.079 Uiso 1 1 calc R . .
H16B H 0.7002 -0.2649 0.6160 0.079 Uiso 1 1 calc R . .
H16C H 0.7350 -0.1817 0.6830 0.079 Uiso 1 1 calc R . .
C17 C 1.0178(2) -0.1976(3) 0.59594(19) 0.0587(10) Uani 1 1 d . . .
H17A H 1.0623 -0.1486 0.6296 0.070 Uiso 1 1 calc R . .
H17B H 1.0232 -0.2797 0.6145 0.070 Uiso 1 1 calc R . .
C18 C 0.9839(4) -0.2809(7) 0.4901(3) 0.159(3) Uani 1 1 d . . .
H18A H 0.9902 -0.3589 0.5126 0.239 Uiso 1 1 calc R . .
H18B H 1.0019 -0.2862 0.4498 0.239 Uiso 1 1 calc R . .
H18C H 0.9241 -0.2560 0.4752 0.239 Uiso 1 1 calc R . .
C19 C 0.61181(18) 0.1975(3) 0.69418(13) 0.0342(7) Uani 1 1 d . . .
C20 C 0.63348(19) 0.3177(3) 0.69414(15) 0.0394(7) Uani 1 1 d . . .
C21 C 0.6313(2) 0.3896(3) 0.74851(15) 0.0449(8) Uani 1 1 d . . .
H21A H 0.6463 0.4713 0.7489 0.054 Uiso 1 1 calc R . .
C22 C 0.6081(2) 0.3458(3) 0.80166(16) 0.0452(8) Uani 1 1 d . A .
C23 C 0.5877(2) 0.2266(3) 0.80124(14) 0.0415(8) Uani 1 1 d . . .
H23A H 0.5732 0.1953 0.8385 0.050 Uiso 1 1 calc R . .
C24 C 0.58793(18) 0.1508(3) 0.74779(14) 0.0352(7) Uani 1 1 d . . .
C25 C 0.5630(2) 0.0229(3) 0.74808(16) 0.0446(8) Uani 1 1 d . . .
H25A H 0.5577 0.0036 0.7927 0.067 Uiso 1 1 calc R . .
H25B H 0.6067 -0.0279 0.7407 0.067 Uiso 1 1 calc R . .
H25C H 0.5083 0.0093 0.7110 0.067 Uiso 1 1 calc R . .
C26 C 0.6582(2) 0.3685(3) 0.63619(16) 0.0532(9) Uani 1 1 d . . .
H26A H 0.6731 0.4528 0.6454 0.080 Uiso 1 1 calc R . .
H26B H 0.6103 0.3609 0.5925 0.080 Uiso 1 1 calc R . .
H26C H 0.7074 0.3247 0.6330 0.080 Uiso 1 1 calc R . .
C27 C 0.6056(2) 0.4267(3) 0.85959(18) 0.0595(10) Uani 1 1 d D . .
H27A H 0.6000 0.3790 0.8964 0.071 Uiso 0.849(8) 1 d PR A .
H27B H 0.6585 0.4693 0.8774 0.071 Uiso 0.849(8) 1 d PR . .
H27C H 0.6495 0.4020 0.9014 0.071 Uiso 0.151(8) 1 d PR . .
H27D H 0.6191 0.5061 0.8494 0.071 Uiso 0.151(8) 1 d PR . .
C28 C 0.4580(2) 0.4581(3) 0.8136(2) 0.0697(11) Uani 1 1 d D . .
H28A H 0.4155 0.5196 0.8003 0.105 Uiso 0.849(8) 1 d PR A .
H28B H 0.4533 0.4092 0.7743 0.105 Uiso 0.849(8) 1 d PR . .
H28C H 0.4495 0.4100 0.8492 0.105 Uiso 0.849(8) 1 d PR . .
H28D H 0.4079 0.4593 0.8262 0.105 Uiso 0.151(8) 1 d PR . .
H28E H 0.4656 0.5348 0.7960 0.105 Uiso 0.151(8) 1 d PR . .
H28F H 0.4516 0.3987 0.7787 0.105 Uiso 0.151(8) 1 d PR . .
C29 C 0.7347(7) 0.3869(12) 0.3430(4) 0.122(5) Uani 0.607(7) 1 d PD B 1
H29A H 0.7270 0.4519 0.3119 0.146 Uiso 0.607(7) 1 calc PR B 1
C30 C 0.7812(5) 0.3994(6) 0.4113(4) 0.054(2) Uani 0.607(7) 1 d PD B 1
H30A H 0.8008 0.3336 0.4417 0.065 Uiso 0.607(7) 1 calc PR B 1
C31 C 0.7990(6) 0.5268(7) 0.4345(6) 0.115(3) Uani 0.607(7) 1 d PD B 1
H31A H 0.8217 0.5686 0.4024 0.138 Uiso 0.607(7) 1 calc PR B 1
H31B H 0.8439 0.5278 0.4809 0.138 Uiso 0.607(7) 1 calc PR B 1
C32 C 0.7215(7) 0.5965(9) 0.4381(9) 0.129(8) Uani 0.607(7) 1 d PD B 1
H32A H 0.7391 0.6755 0.4597 0.155 Uiso 0.607(7) 1 calc PR B 1
H32B H 0.6789 0.6080 0.3913 0.155 Uiso 0.607(7) 1 calc PR B 1
C33 C 0.6856(8) 0.5208(15) 0.4817(6) 0.299(19) Uani 0.607(7) 1 d PD B 1
H33A H 0.7016 0.4368 0.4780 0.359 Uiso 0.607(7) 1 calc PR B 1
H33B H 0.7129 0.5450 0.5306 0.359 Uiso 0.607(7) 1 calc PR B 1
C34 C 0.5929(8) 0.5265(10) 0.4641(7) 0.34(2) Uani 0.607(7) 1 d PD B 1
H34A H 0.5751 0.6102 0.4522 0.403 Uiso 0.607(7) 1 calc PR B 1
H34B H 0.5802 0.5066 0.5063 0.403 Uiso 0.607(7) 1 calc PR B 1
C35 C 0.5392(9) 0.4508(8) 0.4079(7) 0.255(15) Uani 0.607(7) 1 d PD B 1
H35A H 0.5644 0.4480 0.3711 0.306 Uiso 0.607(7) 1 calc PR B 1
H35B H 0.4824 0.4885 0.3881 0.306 Uiso 0.607(7) 1 calc PR B 1
C36 C 0.5273(8) 0.3239(9) 0.4284(4) 0.122(5) Uani 0.607(7) 1 d PD B 1
H36A H 0.4873 0.3233 0.4543 0.147 Uiso 0.607(7) 1 calc PR B 1
H36B H 0.5826 0.2919 0.4591 0.147 Uiso 0.607(7) 1 calc PR B 1
C37 C 0.4922(4) 0.2446(7) 0.3641(4) 0.072(3) Uani 0.607(7) 1 d PD B 1
H37A H 0.4310 0.2618 0.3399 0.086 Uiso 0.607(7) 1 calc PR B 1
H37B H 0.4980 0.1596 0.3778 0.086 Uiso 0.607(7) 1 calc PR B 1
C38 C 0.5432(4) 0.2702(6) 0.3149(3) 0.057(2) Uani 0.607(7) 1 d PD B 1
H38A H 0.5157 0.2297 0.2700 0.069 Uiso 0.607(7) 1 calc PR B 1
H38B H 0.5440 0.3569 0.3063 0.069 Uiso 0.607(7) 1 calc PR B 1
C39 C 0.6334(4) 0.2247(6) 0.3487(4) 0.060(2) Uani 0.607(7) 1 d PD B 1
H39A H 0.6540 0.2490 0.3979 0.072 Uiso 0.607(7) 1 calc PR B 1
H39B H 0.6321 0.1365 0.3474 0.072 Uiso 0.607(7) 1 calc PR B 1
C40 C 0.6951(7) 0.2655(11) 0.3177(9) 0.174(11) Uani 0.607(7) 1 d PD B 1
H40A H 0.6664 0.2691 0.2669 0.209 Uiso 0.607(7) 1 calc PR B 1
H40B H 0.7413 0.2058 0.3275 0.209 Uiso 0.607(7) 1 calc PR B 1
C29A C 0.7910(12) 0.4333(15) 0.3928(14) 0.174(10) Uani 0.393(7) 1 d PDU B 2
H29C H 0.8461 0.4406 0.4270 0.208 Uiso 0.393(7) 1 calc PR B 2
C30A C 0.7353(8) 0.5201(9) 0.3884(5) 0.067(3) Uani 0.393(7) 1 d PDU B 2
H30C H 0.6958 0.5440 0.3448 0.080 Uiso 0.393(7) 1 calc PR B 2
C31A C 0.7361(11) 0.5803(18) 0.4546(10) 0.100(8) Uani 0.393(7) 1 d PDU B 2
H31C H 0.7337 0.6675 0.4468 0.120 Uiso 0.393(7) 1 calc PR B 2
H31D H 0.7915 0.5626 0.4910 0.120 Uiso 0.393(7) 1 calc PR B 2
C32A C 0.6657(8) 0.5474(15) 0.4824(7) 0.077(4) Uani 0.393(7) 1 d PDU B 2
H32C H 0.6844 0.4779 0.5136 0.093 Uiso 0.393(7) 1 calc PR B 2
H32D H 0.6569 0.6148 0.5102 0.093 Uiso 0.393(7) 1 calc PR B 2
C33A C 0.5816(9) 0.5178(13) 0.4262(7) 0.102(6) Uani 0.393(7) 1 d PDU B 2
H33C H 0.5391 0.5808 0.4234 0.123 Uiso 0.393(7) 1 calc PR B 2
H33D H 0.5892 0.5119 0.3809 0.123 Uiso 0.393(7) 1 calc PR B 2
C34A C 0.5522(10) 0.4017(13) 0.4447(6) 0.086(5) Uani 0.393(7) 1 d PDU B 2
H34C H 0.5420 0.4178 0.4883 0.103 Uiso 0.393(7) 1 calc PR B 2
H34D H 0.6033 0.3501 0.4576 0.103 Uiso 0.393(7) 1 calc PR B 2
C35A C 0.4798(11) 0.3207(19) 0.4046(11) 0.140(9) Uani 0.393(7) 1 d PDU B 2
H35C H 0.4805 0.2478 0.4319 0.168 Uiso 0.393(7) 1 calc PR B 2
H35D H 0.4248 0.3618 0.3960 0.168 Uiso 0.393(7) 1 calc PR B 2
C36A C 0.4887(12) 0.2874(19) 0.3369(11) 0.183(16) Uani 0.393(7) 1 d PD B 2
H36C H 0.4994 0.3581 0.3125 0.220 Uiso 0.393(7) 1 calc PR B 2
H36D H 0.4378 0.2447 0.3065 0.220 Uiso 0.393(7) 1 calc PR B 2
C37A C 0.5666(10) 0.2055(11) 0.3617(7) 0.125(7) Uani 0.393(7) 1 d PD B 2
H37C H 0.6064 0.2339 0.4068 0.151 Uiso 0.393(7) 1 calc PR B 2
H37D H 0.5485 0.1236 0.3680 0.151 Uiso 0.393(7) 1 calc PR B 2
C38A C 0.6118(12) 0.2043(17) 0.3089(11) 0.183(13) Uani 0.393(7) 1 d PD B 2
H38C H 0.6335 0.1220 0.3100 0.220 Uiso 0.393(7) 1 calc PR B 2
H38D H 0.5658 0.2133 0.2635 0.220 Uiso 0.393(7) 1 calc PR B 2
C39A C 0.6822(8) 0.2828(17) 0.3054(7) 0.075(6) Uani 0.393(7) 1 d PD B 2
H39C H 0.6527 0.3604 0.2933 0.090 Uiso 0.393(7) 1 calc PR B 2
H39D H 0.6887 0.2551 0.2619 0.090 Uiso 0.393(7) 1 calc PR B 2
C40A C 0.7725(8) 0.3223(18) 0.3466(9) 0.115(7) Uani 0.393(7) 1 d PDU B 2
H40C H 0.8021 0.3337 0.3130 0.137 Uiso 0.393(7) 1 calc PR B 2
H40D H 0.8007 0.2544 0.3764 0.137 Uiso 0.393(7) 1 calc PR B 2
C41 C 0.2717(5) 0.1091(5) 0.6688(3) 0.130(2) Uani 1 1 d . . .
H41A H 0.2634 0.1635 0.6292 0.155 Uiso 1 1 calc R . .
H41B H 0.2993 0.0365 0.6591 0.155 Uiso 1 1 calc R . .
C42 C 0.3358(3) 0.1671(5) 0.7297(3) 0.1017(17) Uani 1 1 d . . .
H42A H 0.3131 0.2459 0.7362 0.122 Uiso 1 1 calc R . .
H42B H 0.3876 0.1817 0.7182 0.122 Uiso 1 1 calc R . .
C43 C 0.3626(4) 0.1023(6) 0.7984(4) 0.132(2) Uani 1 1 d . . .
H43A H 0.3879 0.0260 0.7912 0.158 Uiso 1 1 calc R . .
H43B H 0.4097 0.1496 0.8305 0.158 Uiso 1 1 calc R . .
C44 C 0.3095(4) 0.0747(8) 0.8341(3) 0.153(3) Uani 1 1 d . . .
H44A H 0.3452 0.0908 0.8827 0.184 Uiso 1 1 calc R . .
H44B H 0.3052 -0.0132 0.8304 0.184 Uiso 1 1 calc R . .

loop_
_atom_site_aniso_label
_atom_site_aniso_U_11
_atom_site_aniso_U_22
_atom_site_aniso_U_33
_atom_site_aniso_U_23
_atom_site_aniso_U_13
_atom_site_aniso_U_12
O1 0.072(2) 0.108(2) 0.100(2) 0.0374(18) 0.066(2) 0.0339(17)
O2 0.070(3) 0.050(2) 0.068(2) -0.0148(16) 0.0256(18) 0.0058(16)
O2A 0.085(15) 0.054(12) 0.048(10) -0.004(8) 0.038(10) -0.006(9)
C1 0.0274(18) 0.0406(16) 0.0274(15) 0.0004(12) 0.0087(12) 0.0025(13)
C2 0.0265(17) 0.0403(16) 0.0277(15) 0.0002(12) 0.0089(13) -0.0004(12)
C3 0.0311(18) 0.0395(16) 0.0278(15) 0.0028(12) 0.0109(13) 0.0003(13)
C4 0.0265(18) 0.0480(18) 0.0277(15) -0.0024(13) 0.0040(13) -0.0012(13)
C5 0.0283(18) 0.0426(17) 0.0261(14) -0.0004(12) 0.0076(13) 0.0016(13)
C6 0.0281(18) 0.0384(16) 0.0297(15) 0.0002(12) 0.0095(13) -0.0001(12)
C7 0.0248(18) 0.0468(18) 0.0342(16) 0.0016(13) 0.0113(14) 0.0070(13)
C8 0.0308(18) 0.0443(18) 0.0315(15) -0.0059(13) 0.0116(14) 0.0024(13)
C9 0.0239(17) 0.0483(18) 0.0255(14) -0.0064(13) 0.0069(12) 0.0012(13)
C10 0.0320(19) 0.0548(19) 0.0296(15) -0.0033(13) 0.0093(14) 0.0016(14)
C11 0.034(2) 0.061(2) 0.0365(17) -0.0060(15) 0.0151(15) -0.0041(15)
C12 0.0293(19) 0.053(2) 0.0435(18) -0.0127(15) 0.0074(15) 0.0049(15)
C13 0.035(2) 0.0463(18) 0.0385(17) -0.0055(14) 0.0042(14) 0.0067(15)
C14 0.0304(18) 0.0434(18) 0.0356(16) -0.0045(14) 0.0063(14) -0.0021(14)
C15 0.039(2) 0.063(2) 0.0433(18) 0.0114(16) 0.0171(16) 0.0006(16)
C16 0.049(2) 0.051(2) 0.056(2) 0.0035(16) 0.0171(18) 0.0017(16)
C17 0.031(2) 0.069(2) 0.075(3) -0.0230(19) 0.0171(19) 0.0021(16)
C18 0.103(5) 0.264(8) 0.085(4) -0.093(5) 0.001(3) 0.075(5)
C19 0.0224(17) 0.0468(18) 0.0285(15) -0.0040(13) 0.0028(12) 0.0039(13)
C20 0.0305(19) 0.0439(18) 0.0390(17) -0.0028(14) 0.0058(14) 0.0017(14)
C21 0.036(2) 0.0464(19) 0.0457(19) -0.0071(15) 0.0054(15) -0.0043(14)
C22 0.035(2) 0.055(2) 0.0409(17) -0.0118(16) 0.0065(15) 0.0052(15)
C23 0.0347(19) 0.058(2) 0.0286(15) -0.0031(14) 0.0077(14) 0.0064(15)
C24 0.0260(17) 0.0435(17) 0.0313(15) -0.0016(13) 0.0041(13) 0.0059(13)
C25 0.045(2) 0.052(2) 0.0363(17) 0.0037(14) 0.0126(15) 0.0039(15)
C26 0.052(2) 0.056(2) 0.050(2) -0.0032(16) 0.0153(17) -0.0103(17)
C27 0.054(3) 0.065(2) 0.053(2) -0.0222(17) 0.0113(19) 0.0020(19)
C28 0.056(3) 0.077(3) 0.073(3) 0.002(2) 0.018(2) 0.020(2)
C29 0.135(11) 0.180(12) 0.074(7) -0.047(7) 0.066(7) -0.070(10)
C30 0.042(4) 0.041(4) 0.077(5) 0.007(3) 0.018(4) 0.009(3)
C31 0.090(8) 0.081(6) 0.154(10) -0.001(6) 0.017(8) -0.001(5)
C32 0.183(15) 0.044(5) 0.132(12) -0.012(7) 0.019(9) 0.031(7)
C33 0.32(3) 0.51(4) 0.086(9) 0.030(14) 0.089(13) 0.32(3)
C34 0.61(5) 0.25(2) 0.36(3) 0.16(2) 0.45(4) 0.24(3)
C35 0.43(4) 0.182(18) 0.191(19) 0.073(15) 0.15(2) 0.22(2)
C36 0.069(9) 0.171(13) 0.139(10) -0.058(9) 0.052(8) -0.035(9)
C37 0.051(5) 0.114(8) 0.055(4) -0.003(5) 0.023(4) 0.001(6)
C38 0.055(5) 0.066(4) 0.034(3) 0.010(3) -0.006(3) -0.014(4)
C39 0.060(5) 0.068(4) 0.055(4) -0.007(4) 0.023(4) -0.011(3)
C40 0.23(3) 0.103(11) 0.28(2) 0.030(12) 0.20(2) 0.012(12)
C29A 0.144(19) 0.16(2) 0.22(2) -0.039(17) 0.073(17) -0.042(15)
C30A 0.064(8) 0.063(7) 0.068(7) 0.009(5) 0.016(6) 0.015(5)
C31A 0.085(11) 0.175(19) 0.073(9) -0.047(10) 0.070(9) -0.048(11)
C32A 0.075(7) 0.115(7) 0.068(7) -0.002(6) 0.059(6) 0.050(6)
C33A 0.102(10) 0.136(13) 0.123(11) -0.042(10) 0.107(10) -0.017(9)
C34A 0.112(13) 0.113(12) 0.058(8) -0.007(7) 0.060(8) 0.000(9)
C35A 0.096(15) 0.094(12) 0.26(2) -0.011(15) 0.099(16) -0.006(11)
C36A 0.068(14) 0.16(2) 0.27(3) 0.13(2) -0.005(19) -0.009(13)
C37A 0.128(18) 0.086(10) 0.121(13) -0.015(9) -0.009(12) -0.044(10)
C38A 0.33(4) 0.146(18) 0.097(15) -0.016(13) 0.11(2) -0.03(2)
C39A 0.056(9) 0.109(13) 0.061(7) -0.061(8) 0.023(7) -0.002(8)
C40A 0.098(13) 0.124(13) 0.112(12) -0.053(10) 0.024(10) 0.026(10)
C41 0.150(7) 0.127(5) 0.146(5) -0.026(4) 0.095(5) -0.036(4)
C42 0.059(3) 0.101(4) 0.158(5) 0.019(4) 0.054(4) -0.013(3)
C43 0.067(4) 0.165(6) 0.167(6) 0.049(5) 0.045(4) 0.017(4)
C44 0.080(5) 0.278(9) 0.097(4) 0.058(5) 0.025(4) 0.036(5)

loop_
_atom_type_symbol
_atom_type_description
_atom_type_scat_dispersion_real
_atom_type_scat_dispersion_imag
_atom_type_scat_source
C C 0.0033 0.0016 'International Tables Vol C Tables 4.2.6.8 and 6.1.1.4'
H H 0.0000 0.0000 'International Tables Vol C Tables 4.2.6.8 and 6.1.1.4'
O O 0.0106 0.0060 'International Tables Vol C Tables 4.2.6.8 and 6.1.1.4'

loop_
_geom_angle_atom_site_label_1
_geom_angle_atom_site_label_2
_geom_angle_atom_site_label_3
_geom_angle
_geom_angle_site_symmetry_1
_geom_angle_site_symmetry_3
C18 O1 C17 112.4(4) . .
C28 O2 C27 114.1(3) . .
C28 O2 H27D 150.9 . .
C27 O2 H27D 41.4 . .
C28 O2 H28E 42.2 . .
C27 O2 H28E 147.2 . .
H27D O2 H28E 146.0 . .
C27 O2A C28 114.1(6) . .
C27 O2A H27A 42.1 . .
C28 O2A H27A 147.8 . .
C27 O2A H28C 147.1 . .
C28 O2A H28C 41.7 . .
H27A O2A H28C 142.1 . .
C1 C1 C2 120.0(3) 3_656 .
C1 C1 C6 120.3(3) 3_656 .
C2 C1 C6 119.6(2) . .
C3 C2 C1 119.3(2) . .
C3 C2 C7 122.6(2) . .
C1 C2 C7 118.2(2) . .
C4 C3 C2 119.6(3) . .
C4 C3 C9 120.6(3) . .
C2 C3 C9 119.8(2) . .
C3 C4 C5 122.5(3) . .
C3 C4 H4A 118.7 . .
C5 C4 H4A 118.7 . .
C4 C5 C6 118.8(2) . .
C4 C5 C19 119.8(2) . .
C6 C5 C19 121.4(2) . .
C5 C6 C1 120.1(2) . .
C5 C6 C8 122.3(2) . .
C1 C6 C8 117.6(2) . .
C8 C7 C2 121.8(3) 3_656 .
C8 C7 H7A 119.1 3_656 .
C2 C7 H7A 119.1 . .
C7 C8 C6 122.1(3) 3_656 .
C7 C8 H8A 118.9 3_656 .
C6 C8 H8A 118.9 . .
C10 C9 C14 120.0(3) . .
C10 C9 C3 119.9(3) . .
C14 C9 C3 120.1(2) . .
C11 C10 C9 119.1(3) . .
C11 C10 C15 120.8(3) . .
C9 C10 C15 120.1(3) . .
C10 C11 C12 121.6(3) . .
C10 C11 H11A 119.2 . .
C12 C11 H11A 119.2 . .
C13 C12 C11 118.6(3) . .
C13 C12 C17 120.4(3) . .
C11 C12 C17 120.9(3) . .
C12 C13 C14 121.9(3) . .
C12 C13 H13A 119.0 . .
C14 C13 H13A 119.0 . .
C13 C14 C9 118.7(3) . .
C13 C14 C16 120.6(3) . .
C9 C14 C16 120.7(3) . .
C10 C15 H15A 109.5 . .
C10 C15 H15B 109.5 . .
H15A C15 H15B 109.5 . .
C10 C15 H15C 109.5 . .
H15A C15 H15C 109.5 . .
H15B C15 H15C 109.5 . .
C14 C16 H16A 109.5 . .
C14 C16 H16B 109.5 . .
H16A C16 H16B 109.5 . .
C14 C16 H16C 109.5 . .
H16A C16 H16C 109.5 . .
H16B C16 H16C 109.5 . .
O1 C17 C12 115.0(3) . .
O1 C17 H17A 108.5 . .
C12 C17 H17A 108.5 . .
O1 C17 H17B 108.5 . .
C12 C17 H17B 108.5 . .
H17A C17 H17B 107.5 . .
O1 C18 H18A 109.5 . .
O1 C18 H18B 109.5 . .
H18A C18 H18B 109.5 . .
O1 C18 H18C 109.5 . .
H18A C18 H18C 109.5 . .
H18B C18 H18C 109.5 . .
C20 C19 C24 120.5(2) . .
C20 C19 C5 120.4(2) . .
C24 C19 C5 119.1(3) . .
C21 C20 C19 118.7(3) . .
C21 C20 C26 120.8(3) . .
C19 C20 C26 120.6(3) . .
C22 C21 C20 121.9(3) . .
C22 C21 H21A 119.0 . .
C20 C21 H21A 119.0 . .
C21 C22 C23 118.7(3) . .
C21 C22 C27 120.5(3) . .
C23 C22 C27 120.8(3) . .
C22 C23 C24 121.9(3) . .
C22 C23 H23A 119.1 . .
C24 C23 H23A 119.1 . .
C23 C24 C19 118.4(3) . .
C23 C24 C25 120.4(3) . .
C19 C24 C25 121.3(2) . .
C24 C25 H25A 109.5 . .
C24 C25 H25B 109.5 . .
H25A C25 H25B 109.5 . .
C24 C25 H25C 109.5 . .
H25A C25 H25C 109.5 . .
H25B C25 H25C 109.5 . .
C20 C26 H26A 109.5 . .
C20 C26 H26B 109.5 . .
H26A C26 H26B 109.5 . .
C20 C26 H26C 109.5 . .
H26A C26 H26C 109.5 . .
H26B C26 H26C 109.5 . .
O2A C27 O2 49.4(5) . .
O2A C27 C22 116.4(6) . .
O2 C27 C22 113.0(3) . .
O2A C27 H27A 61.4 . .
O2 C27 H27A 109.1 . .
C22 C27 H27A 109.1 . .
O2A C27 H27B 134.5 . .
O2 C27 H27B 108.9 . .
C22 C27 H27B 108.9 . .
H27A C27 H27B 107.8 . .
O2A C27 H27C 108.0 . .
O2 C27 H27C 138.7 . .
C22 C27 H27C 108.2 . .
H27A C27 H27C 51.9 . .
H27B C27 H27C 58.8 . .
O2A C27 H27D 108.4 . .
O2 C27 H27D 62.9 . .
C22 C27 H27D 108.1 . .
H27A C27 H27D 141.8 . .
H27B C27 H27D 50.6 . .
H27C C27 H27D 107.3 . .
O2 C28 O2A 49.5(5) . .
O2 C28 H28A 109.4 . .
O2A C28 H28A 136.8 . .
O2 C28 H28B 109.5 . .
O2A C28 H28B 113.3 . .
H28A C28 H28B 109.5 . .
O2 C28 H28C 109.5 . .
O2A C28 H28C 61.7 . .
H28A C28 H28C 109.5 . .
H28B C28 H28C 109.5 . .
O2 C28 H28D 136.1 . .
O2A C28 H28D 109.3 . .
H28A C28 H28D 55.9 . .
H28B C28 H28D 114.5 . .
H28C C28 H28D 55.0 . .
O2 C28 H28E 61.8 . .
O2A C28 H28E 109.8 . .
H28A C28 H28E 55.2 . .
H28B C28 H28E 100.1 . .
H28C C28 H28E 150.2 . .
H28D C28 H28E 109.5 . .
O2 C28 H28F 114.0 . .
O2A C28 H28F 109.3 . .
H28A C28 H28F 113.9 . .
H28B C28 H28F 9.4 . .
H28C C28 H28F 100.1 . .
H28D C28 H28F 109.5 . .
H28E C28 H28F 109.5 . .
C30 C29 C40 118.1(12) . .
C30 C29 H29A 120.9 . .
C40 C29 H29A 120.9 . .
C29 C30 C31 114.0(8) . .
C29 C30 H30A 123.0 . .
C31 C30 H30A 123.0 . .
C30 C31 C32 115.0(8) . .
C30 C31 H31A 108.5 . .
C32 C31 H31A 108.5 . .
C30 C31 H31B 108.5 . .
C32 C31 H31B 108.5 . .
H31A C31 H31B 107.5 . .
C33 C32 C31 105.1(10) . .
C33 C32 H32A 110.7 . .
C31 C32 H32A 110.7 . .
C33 C32 H32B 110.7 . .
C31 C32 H32B 110.7 . .
H32A C32 H32B 108.8 . .
C34 C33 C32 115.8(8) . .
C34 C33 H33A 108.3 . .
C32 C33 H33A 108.3 . .
C34 C33 H33B 108.3 . .
C32 C33 H33B 108.3 . .
H33A C33 H33B 107.4 . .
C33 C34 C35 118.5(8) . .
C33 C34 H34A 107.7 . .
C35 C34 H34A 107.7 . .
C33 C34 H34B 107.7 . .
C35 C34 H34B 107.7 . .
H34A C34 H34B 107.1 . .
C34 C35 C36 115.3(8) . .
C34 C35 H35A 108.5 . .
C36 C35 H35A 108.5 . .
C34 C35 H35B 108.5 . .
C36 C35 H35B 108.5 . .
H35A C35 H35B 107.5 . .
C35 C36 C37 110.5(6) . .
C35 C36 H36A 109.6 . .
C37 C36 H36A 109.6 . .
C35 C36 H36B 109.6 . .
C37 C36 H36B 109.6 . .
H36A C36 H36B 108.1 . .
C36 C37 C38 108.9(5) . .
C36 C37 H37A 109.9 . .
C38 C37 H37A 109.9 . .
C36 C37 H37B 109.9 . .
C38 C37 H37B 109.9 . .
H37A C37 H37B 108.3 . .
C39 C38 C37 108.8(5) . .
C39 C38 H38A 109.9 . .
C37 C38 H38A 109.9 . .
C39 C38 H38B 109.9 . .
C37 C38 H38B 109.9 . .
H38A C38 H38B 108.3 . .
C40 C39 C38 115.8(7) . .
C40 C39 H39A 108.3 . .
C38 C39 H39A 108.3 . .
C40 C39 H39B 108.3 . .
C38 C39 H39B 108.3 . .
H39A C39 H39B 107.4 . .
C39 C40 C29 114.7(7) . .
C39 C40 H40A 108.6 . .
C29 C40 H40A 108.6 . .
C39 C40 H40B 108.6 . .
C29 C40 H40B 108.6 . .
H40A C40 H40B 107.6 . .
C30A C29A C40A 124.6(18) . .
C30A C29A H29C 117.7 . .
C40A C29A H29C 117.7 . .
C29A C30A C31A 118.5(16) . .
C29A C30A H30C 120.7 . .
C31A C30A H30C 120.7 . .
C30A C31A C32A 117.7(11) . .
C30A C31A H31C 107.9 . .
C32A C31A H31C 107.9 . .
C30A C31A H31D 107.9 . .
C32A C31A H31D 107.9 . .
H31C C31A H31D 107.2 . .
C33A C32A C31A 113.5(12) . .
C33A C32A H32C 108.9 . .
C31A C32A H32C 108.9 . .
C33A C32A H32D 108.9 . .
C31A C32A H32D 108.9 . .
H32C C32A H32D 107.7 . .
C34A C33A C32A 107.3(12) . .
C34A C33A H33C 110.2 . .
C32A C33A H33C 110.2 . .
C34A C33A H33D 110.2 . .
C32A C33A H33D 110.2 . .
H33C C33A H33D 108.5 . .
C33A C34A C35A 131.3(15) . .
C33A C34A H34C 104.4 . .
C35A C34A H34C 104.4 . .
C33A C34A H34D 104.4 . .
C35A C34A H34D 104.4 . .
H34C C34A H34D 105.6 . .
C36A C35A C34A 109.8(17) . .
C36A C35A H35C 109.7 . .
C34A C35A H35C 109.7 . .
C36A C35A H35D 109.7 . .
C34A C35A H35D 109.7 . .
H35C C35A H35D 108.2 . .
C35A C36A C37A 100.8(16) . .
C35A C36A H36C 111.6 . .
C37A C36A H36C 111.6 . .
C35A C36A H36D 111.6 . .
C37A C36A H36D 111.6 . .
H36C C36A H36D 109.4 . .
C38A C37A C36A 110.0(8) . .
C38A C37A H37C 109.7 . .
C36A C37A H37C 109.7 . .
C38A C37A H37D 109.7 . .
C36A C37A H37D 109.7 . .
H37C C37A H37D 108.2 . .
C39A C38A C37A 128.7(16) . .
C39A C38A H38C 105.1 . .
C37A C38A H38C 105.1 . .
C39A C38A H38D 105.1 . .
C37A C38A H38D 105.1 . .
H38C C38A H38D 105.9 . .
C38A C39A C40A 142.5(19) . .
C38A C39A H39C 101.3 . .
C40A C39A H39C 101.3 . .
C38A C39A H39D 101.3 . .
C40A C39A H39D 101.3 . .
H39C C39A H39D 104.6 . .
C39A C40A C29A 122.1(14) . .
C39A C40A H40C 106.8 . .
C29A C40A H40C 106.8 . .
C39A C40A H40D 106.8 . .
C29A C40A H40D 106.8 . .
H40C C40A H40D 106.7 . .
C44 C41 C42 124.3(5) 2_556 .
C44 C41 H41A 106.2 2_556 .
C42 C41 H41A 106.2 . .
C44 C41 H41B 106.2 2_556 .
C42 C41 H41B 106.2 . .
H41A C41 H41B 106.4 . .
C41 C42 C43 118.1(5) . .
C41 C42 H42A 107.8 . .
C43 C42 H42A 107.8 . .
C41 C42 H42B 107.8 . .
C43 C42 H42B 107.8 . .
H42A C42 H42B 107.1 . .
C44 C43 C42 125.0(5) . .
C44 C43 H43A 106.1 . .
C42 C43 H43A 106.1 . .
C44 C43 H43B 106.1 . .
C42 C43 H43B 106.1 . .
H43A C43 H43B 106.3 . .
C43 C44 C41 135.9(6) . 2_556
C43 C44 H44A 103.2 . .
C41 C44 H44A 103.2 2_556 .
C43 C44 H44B 103.2 . .
C41 C44 H44B 103.2 2_556 .
H44A C44 H44B 105.2 . .

loop_
_geom_bond_atom_site_label_1
_geom_bond_atom_site_label_2
_geom_bond_distance
_geom_bond_site_symmetry_2
O1 C18 1.359(6) .
O1 C17 1.360(4) .
O2 C28 1.387(4) .
O2 C27 1.407(4) .
O2 H27D 1.2936 .
O2 H28E 1.2587 .
O2A C27 1.391(6) .
O2A C28 1.404(6) .
O2A H27A 1.2565 .
O2A H28C 1.2711 .
C1 C1 1.422(5) 3_656
C1 C2 1.423(4) .
C1 C6 1.425(4) .
C2 C3 1.409(4) .
C2 C7 1.428(4) .
C3 C4 1.382(4) .
C3 C9 1.490(4) .
C4 C5 1.399(4) .
C4 H4A 0.9500 .
C5 C6 1.399(4) .
C5 C19 1.489(4) .
C6 C8 1.433(4) .
C7 C8 1.339(4) 3_656
C7 H7A 0.9500 .
C8 C7 1.339(4) 3_656
C8 H8A 0.9500 .
C9 C10 1.403(4) .
C9 C14 1.409(4) .
C10 C11 1.384(4) .
C10 C15 1.507(4) .
C11 C12 1.388(4) .
C11 H11A 0.9500 .
C12 C13 1.381(4) .
C12 C17 1.499(4) .
C13 C14 1.385(4) .
C13 H13A 0.9500 .
C14 C16 1.493(4) .
C15 H15A 0.9800 .
C15 H15B 0.9800 .
C15 H15C 0.9800 .
C16 H16A 0.9800 .
C16 H16B 0.9800 .
C16 H16C 0.9800 .
C17 H17A 0.9900 .
C17 H17B 0.9900 .
C18 H18A 0.9800 .
C18 H18B 0.9800 .
C18 H18C 0.9800 .
C19 C20 1.397(4) .
C19 C24 1.402(4) .
C20 C21 1.392(4) .
C20 C26 1.507(4) .
C21 C22 1.375(4) .
C21 H21A 0.9500 .
C22 C23 1.379(4) .
C22 C27 1.514(4) .
C23 C24 1.394(4) .
C23 H23A 0.9500 .
C24 C25 1.495(4) .
C25 H25A 0.9800 .
C25 H25B 0.9800 .
C25 H25C 0.9800 .
C26 H26A 0.9800 .
C26 H26B 0.9800 .
C26 H26C 0.9800 .
C27 H27A 0.9599 .
C27 H27B 0.9600 .
C27 H27C 0.9601 .
C27 H27D 0.9600 .
C28 H28A 0.9599 .
C28 H28B 0.9599 .
C28 H28C 0.9599 .
C28 H28D 0.9601 .
C28 H28E 0.9600 .
C28 H28F 0.9600 .
C29 C30 1.360(6) .
C29 C40 1.525(9) .
C29 H29A 0.9500 .
C30 C31 1.503(8) .
C30 H30A 0.9500 .
C31 C32 1.538(8) .
C31 H31A 0.9900 .
C31 H31B 0.9900 .
C32 C33 1.507(9) .
C32 H32A 0.9900 .
C32 H32B 0.9900 .
C33 C34 1.466(8) .
C33 H33A 0.9900 .
C33 H33B 0.9900 .
C34 C35 1.466(8) .
C34 H34A 0.9900 .
C34 H34B 0.9900 .
C35 C36 1.518(9) .
C35 H35A 0.9900 .
C35 H35B 0.9900 .
C36 C37 1.535(7) .
C36 H36A 0.9900 .
C36 H36B 0.9900 .
C37 C38 1.562(7) .
C37 H37A 0.9900 .
C37 H37B 0.9900 .
C38 C39 1.515(7) .
C38 H38A 0.9900 .
C38 H38B 0.9900 .
C39 C40 1.464(7) .
C39 H39A 0.9900 .
C39 H39B 0.9900 .
C40 H40A 0.9900 .
C40 H40B 0.9900 .
C29A C30A 1.330(7) .
C29A C40A 1.534(9) .
C29A H29C 0.9500 .
C30A C31A 1.519(9) .
C30A H30C 0.9500 .
C31A C32A 1.525(8) .
C31A H31C 0.9900 .
C31A H31D 0.9900 .
C32A C33A 1.518(9) .
C32A H32C 0.9900 .
C32A H32D 0.9900 .
C33A C34A 1.489(9) .
C33A H33C 0.9900 .
C33A H33D 0.9900 .
C34A C35A 1.510(9) .
C34A H34C 0.9900 .
C34A H34D 0.9900 .
C35A C36A 1.502(9) .
C35A H35C 0.9900 .
C35A H35D 0.9900 .
C36A C37A 1.531(9) .
C36A H36C 0.9900 .
C36A H36D 0.9900 .
C37A C38A 1.526(9) .
C37A H37C 0.9900 .
C37A H37D 0.9900 .
C38A C39A 1.494(9) .
C38A H38C 0.9900 .
C38A H38D 0.9900 .
C39A C40A 1.520(9) .
C39A H39C 0.9900 .
C39A H39D 0.9900 .
C40A H40C 0.9900 .
C40A H40D 0.9900 .
C41 C44 1.394(8) 2_556
C41 C42 1.489(8) .
C41 H41A 0.9900 .
C41 H41B 0.9900 .
C42 C43 1.515(7) .
C42 H42A 0.9900 .
C42 H42B 0.9900 .
C43 C44 1.371(7) .
C43 H43A 0.9900 .
C43 H43B 0.9900 .
C44 C41 1.394(8) 2_556
C44 H44A 0.9900 .
C44 H44B 0.9900 .

loop_
_geom_torsion_atom_site_label_1
_geom_torsion_atom_site_label_2
_geom_torsion_atom_site_label_3
_geom_torsion_atom_site_label_4
_geom_torsion
_geom_torsion_site_symmetry_1
_geom_torsion_site_symmetry_4
C1 C1 C2 C3 -179.6(3) 3_656 .
C6 C1 C2 C3 0.5(4) . .
C1 C1 C2 C7 0.0(4) 3_656 .
C6 C1 C2 C7 -179.9(2) . .
C1 C2 C3 C4 -0.2(4) . .
C7 C2 C3 C4 -179.8(2) . .
C1 C2 C3 C9 -179.8(2) . .
C7 C2 C3 C9 0.6(4) . .
C2 C3 C4 C5 0.2(4) . .
C9 C3 C4 C5 179.8(2) . .
C3 C4 C5 C6 -0.5(4) . .
C3 C4 C5 C19 179.6(3) . .
C4 C5 C6 C1 0.7(4) . .
C19 C5 C6 C1 -179.4(2) . .
C4 C5 C6 C8 179.7(2) . .
C19 C5 C6 C8 -0.4(4) . .
C1 C1 C6 C5 179.4(3) 3_656 .
C2 C1 C6 C5 -0.7(4) . .
C1 C1 C6 C8 0.3(4) 3_656 .
C2 C1 C6 C8 -179.8(2) . .
C3 C2 C7 C8 179.8(3) . 3_656
C1 C2 C7 C8 0.2(4) . 3_656
C5 C6 C8 C7 -179.6(3) . 3_656
C1 C6 C8 C7 -0.6(4) . 3_656
C4 C3 C9 C10 -89.9(3) . .
C2 C3 C9 C10 89.7(3) . .
C4 C3 C9 C14 90.1(3) . .
C2 C3 C9 C14 -90.3(3) . .
C14 C9 C10 C11 -1.4(4) . .
C3 C9 C10 C11 178.6(2) . .
C14 C9 C10 C15 178.9(3) . .
C3 C9 C10 C15 -1.2(4) . .
C9 C10 C11 C12 1.1(4) . .
C15 C10 C11 C12 -179.2(3) . .
C10 C11 C12 C13 0.0(4) . .
C10 C11 C12 C17 -178.3(3) . .
C11 C12 C13 C14 -0.7(4) . .
C17 C12 C13 C14 177.6(3) . .
C12 C13 C14 C9 0.5(4) . .
C12 C13 C14 C16 -179.6(3) . .
C10 C9 C14 C13 0.6(4) . .
C3 C9 C14 C13 -179.3(2) . .
C10 C9 C14 C16 -179.3(3) . .
C3 C9 C14 C16 0.8(4) . .
C18 O1 C17 C12 -68.7(4) . .
C13 C12 C17 O1 131.9(3) . .
C11 C12 C17 O1 -49.8(4) . .
C4 C5 C19 C20 81.9(3) . .
C6 C5 C19 C20 -98.0(3) . .
C4 C5 C19 C24 -99.6(3) . .
C6 C5 C19 C24 80.5(3) . .
C24 C19 C20 C21 0.4(4) . .
C5 C19 C20 C21 178.8(3) . .
C24 C19 C20 C26 -179.3(3) . .
C5 C19 C20 C26 -0.8(4) . .
C19 C20 C21 C22 -0.3(4) . .
C26 C20 C21 C22 179.4(3) . .
C20 C21 C22 C23 1.0(5) . .
C20 C21 C22 C27 -179.4(3) . .
C21 C22 C23 C24 -1.7(5) . .
C27 C22 C23 C24 178.7(3) . .
C22 C23 C24 C19 1.7(4) . .
C22 C23 C24 C25 -178.2(3) . .
C20 C19 C24 C23 -1.0(4) . .
C5 C19 C24 C23 -179.5(3) . .
C20 C19 C24 C25 178.9(3) . .
C5 C19 C24 C25 0.4(4) . .
C28 O2A C27 O2 44.3(7) . .
C28 O2A C27 C22 -54.2(13) . .
C28 O2 C27 O2A -45.0(7) . .
C28 O2 C27 C22 60.8(4) . .
C21 C22 C27 O2A 125.1(6) . .
C23 C22 C27 O2A -55.2(7) . .
C21 C22 C27 O2 70.5(4) . .
C23 C22 C27 O2 -109.8(4) . .
C27 O2 C28 O2A 44.4(6) . .
C27 O2A C28 O2 -45.0(7) . .
C40 C29 C30 C31 -165.6(9) . .
C29 C30 C31 C32 71.8(13) . .
C30 C31 C32 C33 52.6(15) . .
C31 C32 C33 C34 -147.6(11) . .
C32 C33 C34 C35 83.5(15) . .
C33 C34 C35 C36 83.9(16) . .
C34 C35 C36 C37 -164.2(9) . .
C35 C36 C37 C38 45.6(12) . .
C36 C37 C38 C39 68.6(8) . .
C37 C38 C39 C40 -166.3(7) . .
C38 C39 C40 C29 84.3(14) . .
C30 C29 C40 C39 61.7(16) . .
C40A C29A C30A C31A 144(2) . .
C29A C30A C31A C32A -104(2) . .
C30A C31A C32A C33A -32(3) . .
C31A C32A C33A C34A 129.5(15) . .
C32A C33A C34A C35A -171.1(16) . .
C33A C34A C35A C36A 56(2) . .
C34A C35A C36A C37A 70(2) . .
C35A C36A C37A C38A -154.8(15) . .
C36A C37A C38A C39A 91(2) . .
C37A C38A C39A C40A 58(3) . .
C38A C39A C40A C29A -92(3) . .
C30A C29A C40A C39A -18(4) . .
C44 C41 C42 C43 57.5(9) 2_556 .
C41 C42 C43 C44 -62.9(9) . .
C42 C43 C44 C41 -14.4(15) . 2_556
